data_4127656
loop_
_publ_author_name
'Zeng, Hong'
'Liu, Peiren'
'Feng, Guoqin'
'Huang, Feihe'

_publ_section_title
;
 \p-Metalated [1<sub>5</sub>]Paracyclophanes: Synthesis and Binding to
 Oxo-Anions via Anion-\p Interactions.
;
_journal_issue 41
_journal_name_full 'Journal of the American Chemical Society'
_journal_page_first 16501
_journal_page_last 16511
_journal_paper_doi 10.1021/jacs.9b09582
_journal_volume 141
_journal_year 2019
_chemical_formula_moiety 'C41 H36 Ru, 2(C F3 O3 S)'
_chemical_formula_sum 'C43 H36 F6 O6 Ru S2'
_chemical_formula_weight 927.91
_space_group_crystal_system monoclinic
_space_group_IT_number 14
_space_group_name_Hall '-P 2ybc'
_space_group_name_H-M_alt 'P 1 21/c 1'
_symmetry_space_group_name_Hall '-P 2ybc'
_symmetry_space_group_name_H-M 'P 1 21/c 1'
_atom_sites_solution_hydrogens geom
_atom_sites_solution_primary dual
_audit_creation_date 2018-10-15
_audit_creation_method
;
Olex2 1.2
(compiled 2018.05.29 svn.r3508 for OlexSys, GUI svn.r5506)
;
_cell_angle_alpha 90
_cell_angle_beta 91.338(6)
_cell_angle_gamma 90
_cell_formula_units_Z 4
_cell_length_a 7.8009(7)
_cell_length_b 41.745(3)
_cell_length_c 14.4534(12)
_cell_measurement_reflns_used 5087
_cell_measurement_temperature 170(2)
_cell_measurement_theta_max 54.12
_cell_measurement_theta_min 2.812
_cell_volume 4705.4(7)
_computing_cell_refinement 'SAINT v8.37A (Bruker, 2015)'
_computing_data_reduction 'SAINT v8.37A (Bruker, 2015)'
_computing_molecular_graphics 'Olex2 (Dolomanov et al., 2009)'
_computing_publication_material 'Olex2 (Dolomanov et al., 2009)'
_computing_structure_refinement 'ShelXL (Sheldrick, 2015)'
_computing_structure_solution 'ShelXT (Sheldrick, 2015)'
_diffrn_ambient_temperature 170.01
_diffrn_measured_fraction_theta_full 0.984
_diffrn_measured_fraction_theta_max 0.968
_diffrn_measurement_device_type 'Bruker D8 Venture'
_diffrn_measurement_method '\f and \w scans'
_diffrn_radiation_type GaK\a
_diffrn_radiation_wavelength 1.34139
_diffrn_reflns_av_R_equivalents 0.12
_diffrn_reflns_av_unetI/netI 0.1189
_diffrn_reflns_Laue_measured_fraction_full 0.984
_diffrn_reflns_Laue_measured_fraction_max 0.968
_diffrn_reflns_number 8863
_diffrn_reflns_point_group_measured_fraction_full 0.984
_diffrn_reflns_point_group_measured_fraction_max 0.968
_diffrn_reflns_theta_full 53.594
_diffrn_reflns_theta_max 55.509
_diffrn_reflns_theta_min 2.815
_diffrn_standards_number 0
_exptl_absorpt_coefficient_mu 2.712
_exptl_absorpt_correction_T_max 0.7508
_exptl_absorpt_correction_T_min 0.4775
_exptl_absorpt_correction_type multi-scan
_exptl_absorpt_process_details
;
 TWINABS-2012/1 (Bruker,2012) was used for absorption correction.

Final HKLF 4 output contains 81327 reflections, Rint = 0.1719
 (24678 with I > 3sig(I), Rint = 0.1248)
;
_exptl_crystal_colour colourless
_exptl_crystal_colour_primary colourless
_exptl_crystal_density_diffrn 1.310
_exptl_crystal_description prism
_exptl_crystal_F_000 1888
_exptl_crystal_size_max 0.1
_exptl_crystal_size_mid 0.02
_exptl_crystal_size_min 0.005
_refine_diff_density_max 0.686
_refine_diff_density_min -1.136
_refine_diff_density_rms 0.140
_refine_ls_extinction_coef 0.0020(2)
_refine_ls_extinction_expression Fc^*^=kFc[1+0.001xFc^2^\l^3^/sin(2\q)]^-1/4^
_refine_ls_extinction_method 'SHELXL-2016/6 (Sheldrick 2016)'
_refine_ls_goodness_of_fit_ref 0.910
_refine_ls_hydrogen_treatment constr
_refine_ls_matrix_type full
_refine_ls_number_parameters 524
_refine_ls_number_reflns 8863
_refine_ls_number_restraints 0
_refine_ls_restrained_S_all 0.910
_refine_ls_R_factor_all 0.1684
_refine_ls_R_factor_gt 0.1218
_refine_ls_shift/su_max 0.001
_refine_ls_shift/su_mean 0.000
_refine_ls_structure_factor_coef Fsqd
_refine_ls_weighting_details 'w=1/[\s^2^(Fo^2^)+(0.0700P)^2^+50.0000P] where P=(Fo^2^+2Fc^2^)/3'
_refine_ls_weighting_scheme calc
_refine_ls_wR_factor_gt 0.2610
_refine_ls_wR_factor_ref 0.2863
_reflns_Friedel_coverage 0.000
_reflns_number_gt 5260
_reflns_number_total 8863
_reflns_threshold_expression 'I > 2\s(I)'
_cod_data_source_file ja9b09582_si_002.cif
_cod_data_source_block wmj18183
_cod_original_cell_volume 4705.5(7)
_cod_database_code 4127656
_shelx_shelxl_version_number 2016/6
_shelx_space_group_comment
;
The symmetry employed for this shelxl refinement is uniquely defined
by the following loop, which should always be used as a source of
symmetry information in preference to the above space-group names.
They are only intended as comments.
;
_shelx_estimated_absorpt_t_max 0.987
_shelx_estimated_absorpt_t_min 0.773
_olex2_refinement_description
;
1. Others
 Fixed Uiso: H1(0.097) H2(0.099) H3(0.099) H4(0.106) H5(0.102) H6(0.102)
 H7(0.079) H8(0.091) H10(0.085) H11(0.085) H13A(0.097) H13B(0.097) H15(0.111)
 H16(0.127) H18(0.126) H19(0.122) H20A(0.14) H20B(0.14) H22(0.158) H23(0.129)
 H25(0.135) H26(0.155) H27A(0.115) H27B(0.115) H29(0.11) H30(0.095) H32(0.089)
 H33(0.101) H34A(0.099) H34B(0.099) H36(0.087) H37(0.086) H39(0.091) H40(0.093)
 H41A(0.092) H41B(0.092)
 Fixed X: H1(1.158766) H2(0.879374) H3(0.652863) H4(0.695476) H5(0.971552)
 H6(1.212956) H7(1.177825) H8(1.188057) H10(0.661618) H11(0.659329)
 H13A(0.795433) H13B(0.998601) H15(0.684282) H16(0.724164) H18(1.225935)
 H19(1.193063) H20A(0.903814) H20B(1.107996) H22(0.762423) H23(0.756479)
 H25(1.258897) H26(1.256203) H27A(0.91734) H27B(1.121337) H29(0.725933)
 H30(0.695396) H32(1.209173) H33(1.236809) H34A(0.818009) H34B(1.022028)
 H36(0.663964) H37(0.67452) H39(1.189335) H40(1.182345) H41A(1.038351)
 H41B(0.832954)
 Fixed Y: H1(0.281814) H2(0.265922) H3(0.298185) H4(0.347601) H5(0.366333)
 H6(0.33536) H7(0.376408) H8(0.324946) H10(0.322301) H11(0.374219)
 H13A(0.418747) H13B(0.417623) H15(0.444592) H16(0.480077) H18(0.477538)
 H19(0.440667) H20A(0.522522) H20B(0.519021) H22(0.497831) H23(0.467581)
 H25(0.453664) H26(0.48054) H27A(0.445494) H27B(0.441359) H29(0.402502)
 H30(0.347643) H32(0.338236) H33(0.391601) H34A(0.294385) H34B(0.289846)
 H36(0.29903) H37(0.293447) H39(0.287664) H40(0.297032) H41A(0.274042)
 H41B(0.272416)
 Fixed Z: H1(0.696754) H2(0.667046) H3(0.703065) H4(0.773859) H5(0.801131)
 H6(0.750624) H7(0.556415) H8(0.487006) H10(0.481926) H11(0.543739)
 H13A(0.620885) H13B(0.641603) H15(0.478659) H16(0.359668) H18(0.402838)
 H19(0.527401) H20A(0.293863) H20B(0.305291) H22(0.161998) H23(0.032388)
 H25(0.062666) H26(0.20181) H27A(-0.102014) H27B(-0.090504) H29(-0.040854) H30(-
 0.008083) H32(0.00687) H33(-0.032991) H34A(0.003488) H34B(0.006313)
 H36(0.149881) H37(0.312876) H39(0.310687) H40(0.153845) H41A(0.451157)
 H41B(0.448412)
;
_olex2_submission_special_instructions 'No special instructions were received'

loop_
_space_group_symop_operation_xyz
'x, y, z'
'-x, y+1/2, -z+1/2'
'-x, -y, -z'
'x, -y-1/2, z-1/2'

loop_
_atom_site_label
_atom_site_type_symbol
_atom_site_fract_x
_atom_site_fract_y
_atom_site_fract_z
_atom_site_U_iso_or_equiv
_atom_site_adp_type
_atom_site_occupancy
_atom_site_site_symmetry_order
_atom_site_calc_flag
_atom_site_refinement_flags_posn
Ru1 Ru 0.92745(11) 0.33307(2) 0.62489(6) 0.0681(3) Uani 1 1 d .
C1 C 1.0665(17) 0.2959(3) 0.7095(7) 0.081(3) Uani 1 1 d .
H1 H 1.158766 0.281814 0.696754 0.097 Uiso 1 1 calc R
C2 C 0.9011(19) 0.2863(2) 0.6939(7) 0.082(3) Uani 1 1 d .
H2 H 0.879374 0.265922 0.667046 0.099 Uiso 1 1 calc R
C3 C 0.7664(17) 0.3054(3) 0.7160(8) 0.082(3) Uani 1 1 d .
H3 H 0.652863 0.298185 0.703065 0.099 Uiso 1 1 calc R
C4 C 0.7911(18) 0.3350(3) 0.7567(8) 0.089(3) Uani 1 1 d .
H4 H 0.695476 0.347601 0.773859 0.106 Uiso 1 1 calc R
C5 C 0.9539(18) 0.3461(3) 0.7723(7) 0.085(3) Uani 1 1 d .
H5 H 0.971552 0.366333 0.801131 0.102 Uiso 1 1 calc R
C6 C 1.0995(16) 0.3272(2) 0.7450(8) 0.085(3) Uani 1 1 d .
H6 H 1.212956 0.335360 0.750624 0.102 Uiso 1 1 calc R
C7 C 1.0744(14) 0.3658(2) 0.5388(6) 0.066(2) Uani 1 1 d .
H7 H 1.177825 0.376408 0.556415 0.079 Uiso 1 1 calc R
C8 C 1.0807(15) 0.3347(2) 0.4989(8) 0.076(3) Uani 1 1 d .
H8 H 1.188057 0.324946 0.487006 0.091 Uiso 1 1 calc R
C9 C 0.9254(14) 0.3181(2) 0.4770(7) 0.070(3) Uani 1 1 d .
C10 C 0.7665(14) 0.3331(2) 0.4949(7) 0.071(3) Uani 1 1 d .
H10 H 0.661618 0.322301 0.481926 0.085 Uiso 1 1 calc R
C11 C 0.7662(14) 0.3643(2) 0.5320(7) 0.071(3) Uani 1 1 d .
H11 H 0.659329 0.374219 0.543739 0.085 Uiso 1 1 calc R
C12 C 0.9154(14) 0.38099(19) 0.5522(7) 0.071(3) Uani 1 1 d .
C13 C 0.9083(15) 0.4149(2) 0.5930(8) 0.081(3) Uani 1 1 d .
H13A H 0.795433 0.418747 0.620885 0.097 Uiso 1 1 calc R
H13B H 0.998601 0.417623 0.641603 0.097 Uiso 1 1 calc R
C14 C 0.9365(17) 0.4387(2) 0.5138(8) 0.084(3) Uani 1 1 d .
C15 C 0.7971(18) 0.4510(3) 0.4638(8) 0.092(3) Uani 1 1 d .
H15 H 0.684282 0.444592 0.478659 0.111 Uiso 1 1 calc R
C16 C 0.821(2) 0.4722(3) 0.3940(10) 0.106(4) Uani 1 1 d .
H16 H 0.724164 0.480077 0.359668 0.127 Uiso 1 1 calc R
C17 C 0.976(2) 0.4820(2) 0.3733(8) 0.095(4) Uani 1 1 d .
C18 C 1.115(2) 0.4707(3) 0.4195(11) 0.105(4) Uani 1 1 d .
H18 H 1.225935 0.477538 0.402838 0.126 Uiso 1 1 calc R
C19 C 1.0959(19) 0.4484(3) 0.4934(10) 0.102(4) Uani 1 1 d .
H19 H 1.193063 0.440667 0.527401 0.122 Uiso 1 1 calc R
C20 C 1.000(2) 0.5070(2) 0.2943(9) 0.116(5) Uani 1 1 d .
H20A H 0.903814 0.522522 0.293863 0.140 Uiso 1 1 calc R
H20B H 1.107996 0.519021 0.305291 0.140 Uiso 1 1 calc R
C21 C 1.005(3) 0.4897(2) 0.2009(9) 0.110(5) Uani 1 1 d .
C22 C 0.864(3) 0.4872(3) 0.1446(10) 0.132(6) Uani 1 1 d .
H22 H 0.762423 0.497831 0.161998 0.158 Uiso 1 1 calc R
C23 C 0.862(2) 0.4703(3) 0.0658(10) 0.107(4) Uani 1 1 d .
H23 H 0.756479 0.467581 0.032388 0.129 Uiso 1 1 calc R
C24 C 1.008(2) 0.4570(2) 0.0325(8) 0.088(3) Uani 1 1 d .
C25 C 1.153(2) 0.4617(3) 0.0844(12) 0.113(4) Uani 1 1 d .
H25 H 1.258897 0.453664 0.062666 0.135 Uiso 1 1 calc R
C26 C 1.152(3) 0.4778(3) 0.1674(12) 0.129(6) Uani 1 1 d .
H26 H 1.256203 0.480540 0.201810 0.155 Uiso 1 1 calc R
C27 C 1.0107(19) 0.4380(2) -0.0598(8) 0.095(4) Uani 1 1 d .
H27A H 0.917340 0.445494 -0.102014 0.115 Uiso 1 1 calc R
H27B H 1.121337 0.441359 -0.090504 0.115 Uiso 1 1 calc R
C28 C 0.9870(17) 0.4028(2) -0.0386(8) 0.083(3) Uani 1 1 d .
C29 C 0.8248(18) 0.3895(2) -0.0316(8) 0.092(4) Uani 1 1 d .
H29 H 0.725933 0.402502 -0.040854 0.110 Uiso 1 1 calc R
C30 C 0.8066(14) 0.3568(2) -0.0108(8) 0.079(3) Uani 1 1 d .
H30 H 0.695396 0.347643 -0.008083 0.095 Uiso 1 1 calc R
C31 C 0.9492(14) 0.3379(2) 0.0057(7) 0.068(2) Uani 1 1 d .
C32 C 1.1098(14) 0.3511(2) -0.0029(7) 0.074(3) Uani 1 1 d .
H32 H 1.209173 0.338236 0.006870 0.089 Uiso 1 1 calc R
C33 C 1.1252(16) 0.3830(3) -0.0258(8) 0.084(3) Uani 1 1 d .
H33 H 1.236809 0.391601 -0.032991 0.101 Uiso 1 1 calc R
C34 C 0.9265(16) 0.3025(2) 0.0315(8) 0.083(3) Uani 1 1 d .
H34A H 0.818009 0.294385 0.003488 0.099 Uiso 1 1 calc R
H34B H 1.022028 0.289846 0.006313 0.099 Uiso 1 1 calc R
C35 C 0.9235(14) 0.29840(19) 0.1338(7) 0.067(2) Uani 1 1 d .
C36 C 0.7713(15) 0.2972(2) 0.1819(7) 0.072(3) Uani 1 1 d .
H36 H 0.663964 0.299030 0.149881 0.087 Uiso 1 1 calc R
C37 C 0.7783(14) 0.2933(2) 0.2798(7) 0.071(3) Uani 1 1 d .
H37 H 0.674520 0.293447 0.312876 0.086 Uiso 1 1 calc R
C38 C 0.9324(15) 0.28918(18) 0.3280(7) 0.067(3) Uani 1 1 d .
C39 C 1.0821(15) 0.2904(2) 0.2792(8) 0.076(3) Uani 1 1 d .
H39 H 1.189335 0.287664 0.310687 0.091 Uiso 1 1 calc R
C40 C 1.0771(16) 0.2954(2) 0.1853(8) 0.078(3) Uani 1 1 d .
H40 H 1.182345 0.297032 0.153845 0.093 Uiso 1 1 calc R
C41 C 0.9329(15) 0.2854(2) 0.4304(7) 0.076(3) Uani 1 1 d .
H41A H 1.038351 0.274042 0.451157 0.092 Uiso 1 1 calc R
H41B H 0.832954 0.272416 0.448412 0.092 Uiso 1 1 calc R
S1 S 0.3954(4) 0.40049(7) 0.7352(3) 0.0969(10) Uani 1 1 d .
F1 F 0.6778(11) 0.4319(2) 0.7731(6) 0.122(3) Uani 1 1 d .
F2 F 0.4721(10) 0.4428(2) 0.8619(6) 0.125(3) Uani 1 1 d .
F3 F 0.4657(13) 0.4610(2) 0.7274(8) 0.154(4) Uani 1 1 d .
O1 O 0.4437(11) 0.3980(3) 0.6393(7) 0.130(4) Uani 1 1 d .
O2 O 0.4595(12) 0.3758(2) 0.7973(8) 0.122(3) Uani 1 1 d .
O3 O 0.2189(11) 0.4084(2) 0.7473(7) 0.110(3) Uani 1 1 d .
C42 C 0.510(2) 0.4350(4) 0.7780(11) 0.108(4) Uani 1 1 d .
S2 S 0.4352(4) 0.23699(6) 0.0105(2) 0.0759(7) Uani 1 1 d .
F4 F 0.4517(8) 0.29875(13) -0.0164(6) 0.104(2) Uani 1 1 d .
F5 F 0.5668(10) 0.27031(16) -0.1210(5) 0.112(2) Uani 1 1 d .
F6 F 0.2900(9) 0.27426(15) -0.1154(5) 0.102(2) Uani 1 1 d .
O4 O 0.5984(9) 0.23905(17) 0.0608(6) 0.086(2) Uani 1 1 d .
O5 O 0.2837(10) 0.24238(18) 0.0635(6) 0.094(2) Uani 1 1 d .
O6 O 0.4216(9) 0.21065(15) -0.0522(5) 0.0796(19) Uani 1 1 d .
C43 C 0.4397(16) 0.2720(2) -0.0630(9) 0.082(3) Uani 1 1 d .

loop_
_atom_site_aniso_label
_atom_site_aniso_U_11
_atom_site_aniso_U_22
_atom_site_aniso_U_33
_atom_site_aniso_U_23
_atom_site_aniso_U_13
_atom_site_aniso_U_12
Ru1 0.1029(7) 0.0316(4) 0.0696(5) -0.0004(3) 0.0008(4) -0.0004(3)
C1 0.116(9) 0.063(6) 0.064(6) 0.025(5) 0.011(6) 0.022(6)
C2 0.142(11) 0.043(5) 0.061(6) 0.003(4) -0.012(6) -0.009(6)
C3 0.110(9) 0.063(7) 0.073(7) 0.003(5) 0.000(6) -0.013(6)
C4 0.112(10) 0.090(8) 0.065(7) 0.006(6) 0.013(6) 0.020(7)
C5 0.142(11) 0.058(6) 0.054(6) -0.008(5) -0.003(6) -0.001(6)
C6 0.107(9) 0.055(6) 0.093(8) 0.013(5) -0.004(6) 0.000(5)
C7 0.104(8) 0.038(4) 0.056(5) 0.007(4) -0.004(5) -0.007(4)
C8 0.101(8) 0.045(5) 0.082(7) 0.000(5) 0.014(6) 0.007(5)
C9 0.101(8) 0.035(4) 0.073(6) -0.005(4) 0.006(5) -0.007(5)
C10 0.097(7) 0.034(4) 0.081(7) 0.004(4) -0.005(5) -0.003(4)
C11 0.086(7) 0.058(6) 0.069(6) -0.003(5) 0.010(5) 0.009(5)
C12 0.101(8) 0.028(4) 0.086(7) 0.006(4) 0.001(6) 0.006(4)
C13 0.118(9) 0.039(5) 0.086(7) -0.015(5) 0.006(6) 0.003(5)
C14 0.139(11) 0.038(5) 0.073(7) 0.006(5) -0.002(7) -0.004(6)
C15 0.140(11) 0.056(6) 0.081(8) 0.011(5) -0.010(7) 0.000(6)
C16 0.146(13) 0.059(7) 0.111(10) 0.024(7) -0.033(9) 0.005(7)
C17 0.177(14) 0.033(5) 0.076(8) -0.010(5) 0.001(8) -0.010(7)
C18 0.132(12) 0.070(8) 0.115(11) -0.013(7) 0.008(9) -0.033(7)
C19 0.130(11) 0.051(6) 0.125(11) 0.020(6) 0.014(8) -0.019(6)
C20 0.228(16) 0.035(5) 0.087(8) -0.001(5) 0.017(9) -0.013(7)
C21 0.241(18) 0.030(5) 0.060(7) 0.015(5) 0.018(9) 0.002(7)
C22 0.25(2) 0.070(8) 0.070(8) -0.016(6) -0.003(10) 0.062(10)
C23 0.162(13) 0.068(7) 0.093(9) -0.006(7) 0.012(9) 0.009(8)
C24 0.141(11) 0.048(6) 0.076(7) 0.000(5) 0.015(7) -0.009(6)
C25 0.125(12) 0.071(8) 0.142(13) -0.020(8) 0.015(10) -0.011(7)
C26 0.216(19) 0.061(8) 0.111(12) 0.001(8) 0.013(12) -0.028(10)
C27 0.167(12) 0.049(6) 0.071(7) -0.006(5) 0.012(7) -0.008(6)
C28 0.133(10) 0.041(5) 0.074(7) -0.002(5) 0.012(6) -0.008(6)
C29 0.137(11) 0.046(6) 0.093(8) -0.004(5) 0.006(7) 0.010(6)
C30 0.083(7) 0.059(6) 0.097(8) -0.003(5) 0.004(6) -0.003(5)
C31 0.085(7) 0.048(5) 0.069(6) -0.001(4) -0.002(5) 0.007(5)
C32 0.090(8) 0.050(5) 0.082(7) -0.004(5) 0.007(5) 0.007(5)
C33 0.110(9) 0.066(7) 0.077(7) 0.006(5) 0.003(6) -0.005(6)
C34 0.122(9) 0.040(5) 0.088(8) 0.000(5) 0.012(6) -0.003(5)
C35 0.097(8) 0.034(4) 0.069(6) -0.008(4) -0.005(6) -0.001(4)
C36 0.110(8) 0.040(5) 0.067(6) -0.007(4) 0.004(6) -0.002(5)
C37 0.093(8) 0.052(5) 0.070(6) -0.012(4) 0.007(5) -0.007(5)
C38 0.110(8) 0.026(4) 0.065(6) -0.005(4) -0.010(6) -0.001(4)
C39 0.097(8) 0.052(5) 0.078(7) -0.002(5) 0.008(6) 0.006(5)
C40 0.112(9) 0.041(5) 0.081(7) 0.002(5) 0.021(6) 0.002(5)
C41 0.103(8) 0.037(5) 0.089(7) -0.001(5) 0.007(6) 0.000(4)
S1 0.104(2) 0.0672(18) 0.119(3) -0.0187(17) -0.0030(19) 0.0044(15)
F1 0.107(6) 0.142(7) 0.118(6) -0.028(5) 0.010(5) -0.024(5)
F2 0.134(6) 0.127(7) 0.113(6) -0.048(5) 0.011(5) -0.012(5)
F3 0.198(9) 0.072(5) 0.192(10) 0.020(6) -0.010(7) -0.012(5)
O1 0.108(7) 0.163(10) 0.119(8) -0.061(7) 0.015(6) -0.013(6)
O2 0.126(7) 0.078(6) 0.162(9) 0.018(6) 0.017(6) 0.012(5)
O3 0.083(6) 0.115(7) 0.133(8) -0.011(6) 0.005(5) -0.004(5)
C42 0.122(12) 0.093(10) 0.109(11) -0.027(8) -0.010(9) -0.001(8)
S2 0.099(2) 0.0461(13) 0.0821(17) 0.0012(11) -0.0003(15) 0.0011(11)
F4 0.114(5) 0.044(3) 0.154(6) 0.006(4) -0.003(4) 0.006(3)
F5 0.143(6) 0.076(4) 0.117(6) 0.020(4) 0.033(5) 0.002(4)
F6 0.126(6) 0.076(4) 0.101(5) 0.024(4) -0.021(4) 0.003(4)
O4 0.084(5) 0.071(5) 0.102(6) -0.009(4) -0.018(4) 0.004(3)
O5 0.105(6) 0.072(5) 0.106(6) -0.012(4) 0.024(5) -0.002(4)
O6 0.104(5) 0.050(4) 0.084(5) -0.019(3) -0.012(4) 0.001(3)
C43 0.095(8) 0.042(5) 0.106(9) -0.018(5) -0.011(7) 0.006(5)

loop_
_atom_type_symbol
_atom_type_description
_atom_type_scat_dispersion_real
_atom_type_scat_dispersion_imag
_atom_type_scat_source
C C 0.0148 0.0070 'International Tables Vol C Tables 4.2.6.8 and 6.1.1.4'
H H 0.0000 0.0000 'International Tables Vol C Tables 4.2.6.8 and 6.1.1.4'
F F 0.0583 0.0400 'International Tables Vol C Tables 4.2.6.8 and 6.1.1.4'
O O 0.0389 0.0241 'International Tables Vol C Tables 4.2.6.8 and 6.1.1.4'
Ru Ru -0.0765 2.5657 'International Tables Vol C Tables 4.2.6.8 and 6.1.1.4'
S S 0.2925 0.4295 'International Tables Vol C Tables 4.2.6.8 and 6.1.1.4'

loop_
_geom_angle_atom_site_label_1
_geom_angle_atom_site_label_2
_geom_angle_atom_site_label_3
_geom_angle
C1 Ru1 C12 151.8(5)
C2 Ru1 C1 35.7(4)
C2 Ru1 C4 65.8(4)
C2 Ru1 C5 77.8(4)
C2 Ru1 C9 100.9(4)
C2 Ru1 C10 109.0(4)
C2 Ru1 C11 136.9(4)
C2 Ru1 C12 172.3(5)
C3 Ru1 C1 65.2(4)
C3 Ru1 C2 36.3(4)
C3 Ru1 C4 36.8(4)
C3 Ru1 C5 65.7(4)
C3 Ru1 C6 79.2(4)
C3 Ru1 C7 173.4(4)
C3 Ru1 C8 148.2(4)
C3 Ru1 C9 116.2(4)
C3 Ru1 C10 100.9(4)
C3 Ru1 C11 110.4(4)
C3 Ru1 C12 137.2(4)
C4 Ru1 C1 78.0(4)
C4 Ru1 C9 147.9(5)
C4 Ru1 C10 117.0(5)
C4 Ru1 C11 102.8(4)
C4 Ru1 C12 110.7(4)
C5 Ru1 C1 67.1(4)
C5 Ru1 C4 36.1(4)
C5 Ru1 C9 174.7(5)
C5 Ru1 C10 148.3(5)
C5 Ru1 C11 118.3(4)
C5 Ru1 C12 103.4(4)
C6 Ru1 C1 37.6(4)
C6 Ru1 C2 66.6(4)
C6 Ru1 C4 67.5(5)
C6 Ru1 C5 38.4(4)
C6 Ru1 C7 101.6(4)
C6 Ru1 C8 109.0(5)
C6 Ru1 C9 136.3(4)
C6 Ru1 C10 172.5(4)
C6 Ru1 C11 150.3(4)
C6 Ru1 C12 119.1(4)
C7 Ru1 C1 119.3(4)
C7 Ru1 C2 149.9(5)
C7 Ru1 C4 137.5(4)
C7 Ru1 C5 110.9(4)
C7 Ru1 C8 37.8(3)
C7 Ru1 C9 67.7(3)
C7 Ru1 C10 79.2(4)
C7 Ru1 C11 65.8(4)
C7 Ru1 C12 36.9(4)
C8 Ru1 C1 101.9(4)
C8 Ru1 C2 117.3(4)
C8 Ru1 C4 174.4(5)
C8 Ru1 C5 138.7(5)
C8 Ru1 C9 37.5(4)
C8 Ru1 C10 67.0(4)
C8 Ru1 C11 78.2(4)
C8 Ru1 C12 66.8(4)
C9 Ru1 C1 108.8(4)
C9 Ru1 C10 37.1(4)
C9 Ru1 C11 66.2(4)
C9 Ru1 C12 78.6(3)
C10 Ru1 C1 135.6(4)
C10 Ru1 C11 36.7(3)
C10 Ru1 C12 65.9(3)
C11 Ru1 C1 171.7(4)
C11 Ru1 C12 35.8(4)
Ru1 C1 H1 133.0
C2 C1 Ru1 70.6(6)
C2 C1 H1 120.4
C2 C1 C6 119.3(10)
C6 C1 Ru1 69.0(6)
C6 C1 H1 120.4
Ru1 C2 H2 128.8
C1 C2 Ru1 73.6(6)
C1 C2 H2 119.3
C3 C2 Ru1 70.7(6)
C3 C2 C1 121.5(10)
C3 C2 H2 119.3
Ru1 C3 H3 126.8
C2 C3 Ru1 73.0(7)
C2 C3 H3 119.3
C2 C3 C4 121.5(12)
C4 C3 Ru1 72.9(7)
C4 C3 H3 119.3
Ru1 C4 H4 130.0
C3 C4 Ru1 70.3(7)
C3 C4 H4 120.2
C5 C4 Ru1 71.9(7)
C5 C4 C3 119.6(11)
C5 C4 H4 120.2
Ru1 C5 H5 130.8
C4 C5 Ru1 72.0(6)
C4 C5 H5 119.9
C4 C5 C6 120.3(11)
C6 C5 Ru1 70.0(6)
C6 C5 H5 119.9
Ru1 C6 H6 125.6
C1 C6 Ru1 73.4(7)
C1 C6 C5 117.6(11)
C1 C6 H6 121.2
C5 C6 Ru1 71.5(6)
C5 C6 H6 121.2
Ru1 C7 H7 126.2
C8 C7 Ru1 71.6(5)
C8 C7 H7 119.8
C12 C7 Ru1 74.2(6)
C12 C7 H7 119.8
C12 C7 C8 120.3(9)
Ru1 C8 H8 129.4
C7 C8 Ru1 70.6(6)
C7 C8 H8 120.1
C7 C8 C9 119.7(10)
C9 C8 Ru1 72.2(6)
C9 C8 H8 120.1
C8 C9 Ru1 70.3(6)
C8 C9 C41 119.4(9)
C10 C9 Ru1 71.8(6)
C10 C9 C8 119.2(8)
C10 C9 C41 121.3(9)
C41 C9 Ru1 132.5(7)
Ru1 C10 H10 129.0
C9 C10 Ru1 71.1(6)
C9 C10 H10 120.4
C11 C10 Ru1 71.7(6)
C11 C10 C9 119.2(9)
C11 C10 H10 120.4
Ru1 C11 H11 129.1
C10 C11 Ru1 71.6(6)
C10 C11 H11 118.7
C12 C11 Ru1 73.0(6)
C12 C11 C10 122.5(9)
C12 C11 H11 118.7
C7 C12 Ru1 68.8(5)
C7 C12 C13 120.5(9)
C11 C12 Ru1 71.2(5)
C11 C12 C7 118.9(8)
C11 C12 C13 120.6(9)
C13 C12 Ru1 129.8(7)
C12 C13 H13A 110.2
C12 C13 H13B 110.2
H13A C13 H13B 108.5
C14 C13 C12 107.6(8)
C14 C13 H13A 110.2
C14 C13 H13B 110.2
C15 C14 C13 120.3(11)
C19 C14 C13 120.5(11)
C19 C14 C15 119.3(11)
C14 C15 H15 119.6
C16 C15 C14 120.7(13)
C16 C15 H15 119.6
C15 C16 H16 119.7
C17 C16 C15 120.7(13)
C17 C16 H16 119.7
C16 C17 C18 120.9(13)
C16 C17 C20 119.9(15)
C18 C17 C20 119.2(15)
C17 C18 H18 119.9
C17 C18 C19 120.3(13)
C19 C18 H18 119.9
C14 C19 C18 118.2(13)
C14 C19 H19 120.9
C18 C19 H19 120.9
C17 C20 H20A 109.8
C17 C20 H20B 109.8
H20A C20 H20B 108.2
C21 C20 C17 109.5(8)
C21 C20 H20A 109.8
C21 C20 H20B 109.8
C22 C21 C20 121.8(16)
C26 C21 C20 122.1(18)
C26 C21 C22 116.0(14)
C21 C22 H22 118.4
C23 C22 C21 123.2(16)
C23 C22 H22 118.4
C22 C23 H23 119.4
C22 C23 C24 121.2(16)
C24 C23 H23 119.4
C23 C24 C27 122.7(13)
C25 C24 C23 116.0(13)
C25 C24 C27 121.3(13)
C24 C25 H25 119.0
C24 C25 C26 121.9(16)
C26 C25 H25 119.0
C21 C26 C25 121.2(18)
C21 C26 H26 119.4
C25 C26 H26 119.4
C24 C27 H27A 110.0
C24 C27 H27B 110.0
H27A C27 H27B 108.4
C28 C27 C24 108.6(9)
C28 C27 H27A 110.0
C28 C27 H27B 110.0
C29 C28 C27 121.3(11)
C33 C28 C27 121.0(12)
C33 C28 C29 117.8(10)
C28 C29 H29 120.0
C28 C29 C30 120.0(11)
C30 C29 H29 120.0
C29 C30 H30 119.8
C31 C30 C29 120.4(11)
C31 C30 H30 119.8
C30 C31 C34 119.6(10)
C32 C31 C30 119.3(9)
C32 C31 C34 121.0(9)
C31 C32 H32 120.3
C31 C32 C33 119.4(10)
C33 C32 H32 120.3
C28 C33 C32 122.9(11)
C28 C33 H33 118.5
C32 C33 H33 118.5
C31 C34 H34A 109.5
C31 C34 H34B 109.5
H34A C34 H34B 108.0
C35 C34 C31 110.9(8)
C35 C34 H34A 109.5
C35 C34 H34B 109.5
C36 C35 C34 122.3(10)
C36 C35 C40 117.5(10)
C40 C35 C34 120.2(10)
C35 C36 H36 120.4
C35 C36 C37 119.1(10)
C37 C36 H36 120.4
C36 C37 H37 119.1
C38 C37 C36 121.8(10)
C38 C37 H37 119.1
C37 C38 C41 119.7(10)
C39 C38 C37 118.2(10)
C39 C38 C41 122.0(10)
C38 C39 H39 119.8
C40 C39 C38 120.4(11)
C40 C39 H39 119.8
C35 C40 H40 118.6
C39 C40 C35 122.8(11)
C39 C40 H40 118.6
C9 C41 H41A 109.6
C9 C41 H41B 109.6
C38 C41 C9 110.2(8)
C38 C41 H41A 109.6
C38 C41 H41B 109.6
H41A C41 H41B 108.1
O1 S1 O2 116.7(7)
O1 S1 C42 104.3(7)
O2 S1 C42 101.2(7)
O3 S1 O1 113.9(6)
O3 S1 O2 114.0(6)
O3 S1 C42 104.3(7)
F1 C42 S1 112.9(10)
F1 C42 F3 107.1(14)
F2 C42 S1 113.5(12)
F2 C42 F1 109.0(12)
F2 C42 F3 104.1(12)
F3 C42 S1 109.7(10)
O4 S2 C43 102.5(5)
O5 S2 O4 116.4(5)
O5 S2 C43 102.3(5)
O6 S2 O4 114.5(4)
O6 S2 O5 114.1(5)
O6 S2 C43 104.6(5)
F4 C43 S2 112.9(9)
F4 C43 F5 109.3(10)
F4 C43 F6 106.0(8)
F5 C43 S2 110.8(7)
F5 C43 F6 107.2(10)
F6 C43 S2 110.4(7)

loop_
_geom_bond_atom_site_label_1
_geom_bond_atom_site_label_2
_geom_bond_distance
Ru1 C1 2.240(10)
Ru1 C2 2.203(10)
Ru1 C3 2.173(11)
Ru1 C4 2.205(11)
Ru1 C5 2.204(10)
Ru1 C6 2.184(12)
Ru1 C7 2.190(9)
Ru1 C8 2.202(11)
Ru1 C9 2.227(10)
Ru1 C10 2.235(11)
Ru1 C11 2.236(10)
Ru1 C12 2.260(8)
C1 H1 0.9500
C1 C2 1.364(15)
C1 C6 1.427(16)
C2 H2 0.9500
C2 C3 1.363(16)
C3 H3 0.9500
C3 C4 1.381(16)
C4 H4 0.9500
C4 C5 1.365(16)
C5 H5 0.9500
C5 C6 1.445(16)
C6 H6 0.9500
C7 H7 0.9500
C7 C8 1.423(12)
C7 C12 1.410(14)
C8 H8 0.9500
C8 C9 1.423(14)
C9 C10 1.418(14)
C9 C41 1.525(12)
C10 H10 0.9500
C10 C11 1.407(12)
C11 H11 0.9500
C11 C12 1.382(14)
C12 C13 1.536(12)
C13 H13A 0.9900
C13 H13B 0.9900
C13 C14 1.533(15)
C14 C15 1.391(16)
C14 C19 1.348(16)
C15 H15 0.9500
C15 C16 1.357(17)
C16 H16 0.9500
C16 C17 1.318(18)
C17 C18 1.345(19)
C17 C20 1.564(16)
C18 H18 0.9500
C18 C19 1.426(18)
C19 H19 0.9500
C20 H20A 0.9900
C20 H20B 0.9900
C20 C21 1.533(17)
C21 C22 1.36(2)
C21 C26 1.35(2)
C22 H22 0.9500
C22 C23 1.339(18)
C23 H23 0.9500
C23 C24 1.365(17)
C24 C25 1.360(18)
C24 C27 1.553(15)
C25 H25 0.9500
C25 C26 1.38(2)
C26 H26 0.9500
C27 H27A 0.9900
C27 H27B 0.9900
C27 C28 1.512(14)
C28 C29 1.388(16)
C28 C33 1.368(16)
C29 H29 0.9500
C29 C30 1.405(14)
C30 H30 0.9500
C30 C31 1.379(14)
C31 C32 1.375(14)
C31 C34 1.536(13)
C32 H32 0.9500
C32 C33 1.379(14)
C33 H33 0.9500
C34 H34A 0.9900
C34 H34B 0.9900
C34 C35 1.490(14)
C35 C36 1.391(14)
C35 C40 1.401(14)
C36 H36 0.9500
C36 C37 1.423(14)
C37 H37 0.9500
C37 C38 1.386(14)
C38 C39 1.380(14)
C38 C41 1.487(14)
C39 H39 0.9500
C39 C40 1.373(15)
C40 H40 0.9500
C41 H41A 0.9900
C41 H41B 0.9900
S1 O1 1.448(10)
S1 O2 1.448(10)
S1 O3 1.430(9)
S1 C42 1.800(14)
F1 C42 1.317(16)
F2 C42 1.297(16)
F3 C42 1.349(17)
S2 O4 1.453(7)
S2 O5 1.441(8)
S2 O6 1.427(6)
S2 C43 1.809(12)
F4 C43 1.306(11)
F5 C43 1.315(13)
F6 C43 1.381(12)

loop_
_smtbx_masks_void_nr
_smtbx_masks_void_average_x
_smtbx_masks_void_average_y
_smtbx_masks_void_average_z
_smtbx_masks_void_volume
_smtbx_masks_void_count_electrons
1 -0.760 0.000 -0.235 571.7 204.7
2 -0.830 0.500 0.007 571.7 204.7
